data_7031107
loop_
_publ_author_name
'Bortoluzzi, Marco'
'Hayatifar, Mohammad'
'Marchetti, Fabio'
'Pampaloni, Guido'
'Zacchini, Stefano'

_publ_section_title
;
 Synthesis of di- and tetranuclear oxido-molybdenum(v) complexes
 containing p-toluenesulfonates as ligands: a joint spectroscopic,
 crystallographic and computational study.
;
_journal_issue 26
_journal_name_full 'Dalton transactions (Cambridge, England : 2003)'
_journal_page_first 10157
_journal_page_last 10163
_journal_paper_doi 10.1039/c4dt00796d
_journal_volume 43
_journal_year 2014
_chemical_formula_sum 'C8 H10 Cl6 Mo2 O5 S'
_chemical_formula_weight 622.80
_chemical_name_systematic
; 
 ? 
;
_space_group_IT_number 2
_symmetry_cell_setting triclinic
_symmetry_space_group_name_Hall '-P 1'
_symmetry_space_group_name_H-M 'P -1'
_atom_sites_solution_hydrogens geom
_atom_sites_solution_primary direct
_atom_sites_solution_secondary difmap
_audit_creation_method SHELXL-97
_cell_angle_alpha 80.2600(10)
_cell_angle_beta 71.8230(10)
_cell_angle_gamma 86.0130(10)
_cell_formula_units_Z 2
_cell_length_a 8.7761(10)
_cell_length_b 8.8272(10)
_cell_length_c 12.3449(14)
_cell_measurement_reflns_used 4182
_cell_measurement_temperature 100(2)
_cell_measurement_theta_max 28.569
_cell_measurement_theta_min 2.3415
_cell_volume 895.38(18)
_computing_cell_refinement 'APEX2 (Bruker AXS, 2006)'
_computing_data_collection 'APEX2 (Bruker AXS, 2006)'
_computing_data_reduction 'SAINT (Bruker AXS, 2004)'
_computing_molecular_graphics 'ORTEPII (Johnson, 1996)'
_computing_publication_material 'XCIF (Bruker AXS, 2001)'
_computing_structure_refinement 'SHELXL-97 (Sheldrick, 1997)'
_computing_structure_solution 'SHELXS-97 (Sheldrick, 1990)'
_diffrn_ambient_temperature 100(2)
_diffrn_measured_fraction_theta_full 0.991
_diffrn_measured_fraction_theta_max 0.991
_diffrn_measurement_device_type 'CCD area detector'
_diffrn_measurement_method 'phi and omega scans'
_diffrn_radiation_monochromator graphite
_diffrn_radiation_source 'fine-focus sealed tube'
_diffrn_radiation_type MoK\a
_diffrn_radiation_wavelength 0.71073
_diffrn_reflns_av_R_equivalents 0.0270
_diffrn_reflns_av_unetI/netI 0.0336
_diffrn_reflns_limit_h_max 11
_diffrn_reflns_limit_h_min -11
_diffrn_reflns_limit_k_max 11
_diffrn_reflns_limit_k_min -11
_diffrn_reflns_limit_l_max 15
_diffrn_reflns_limit_l_min -15
_diffrn_reflns_number 10006
_diffrn_reflns_theta_full 27.00
_diffrn_reflns_theta_max 27.00
_diffrn_reflns_theta_min 1.76
_exptl_absorpt_coefficient_mu 2.426
_exptl_absorpt_correction_T_max 0.7934
_exptl_absorpt_correction_T_min 0.6975
_exptl_absorpt_correction_type empirical
_exptl_absorpt_process_details
; 
 Data were corrected for Lorentz polarization and absorption
 effects (empirical absorption correction SADABS).
 R(int) =  0.1011 (selected reflections only, before parameter refinement)
 R(int) =  0.0389 (selected reflections only, after parameter refinement)
;
_exptl_crystal_colour orange
_exptl_crystal_density_diffrn 2.310
_exptl_crystal_density_method 'not measured'
_exptl_crystal_description plate
_exptl_crystal_F_000 600
_exptl_crystal_size_max 0.16
_exptl_crystal_size_mid 0.12
_exptl_crystal_size_min 0.10
_refine_diff_density_max 1.163
_refine_diff_density_min -0.680
_refine_diff_density_rms 0.134
_refine_ls_extinction_method none
_refine_ls_goodness_of_fit_ref 1.041
_refine_ls_hydrogen_treatment constr
_refine_ls_matrix_type full
_refine_ls_number_parameters 199
_refine_ls_number_reflns 3872
_refine_ls_number_restraints 7
_refine_ls_restrained_S_all 1.041
_refine_ls_R_factor_all 0.0411
_refine_ls_R_factor_gt 0.0328
_refine_ls_shift/su_max 0.001
_refine_ls_shift/su_mean 0.000
_refine_ls_structure_factor_coef Fsqd
_refine_ls_weighting_details 'calc w=1/[\s^2^(Fo^2^)+(0.0457P)^2^+1.4223P] where P=(Fo^2^+2Fc^2^)/3'
_refine_ls_weighting_scheme calc
_refine_ls_wR_factor_gt 0.0832
_refine_ls_wR_factor_ref 0.0881
_reflns_number_gt 3312
_reflns_number_total 3872
_reflns_threshold_expression >2sigma(I)
_cod_data_source_file c4dt00796d2.cif
_cod_data_source_block compound
_cod_depositor_comments
;
The following automatic conversions were performed:

'_symmetry_cell_setting' value 'Triclinic' changed to 'triclinic'
according to
/usr/data/users/saulius/crontab/automatic-downloads/rss-feeds/RSC/lib/dictionaries/cif_core.dic
dictionary named 'cif_core.dic' version 2.4.2 from 2011-04-26.

Automatic conversion script
Id: cif_fix_values 2281 2013-09-26 08:29:07Z andrius 

 Adding full bibliography for 7031107--7031108.cif.
;
_cod_original_sg_symbol_H-M P-1
_cod_database_code 7031107

loop_
_symmetry_equiv_pos_as_xyz
'x, y, z'
'-x, -y, -z'

loop_
_atom_site_label
_atom_site_type_symbol
_atom_site_fract_x
_atom_site_fract_y
_atom_site_fract_z
_atom_site_U_iso_or_equiv
_atom_site_adp_type
_atom_site_occupancy
_atom_site_symmetry_multiplicity
_atom_site_calc_flag
_atom_site_refinement_flags
C1 C 0.2583(5) 0.7327(4) 0.3509(3) 0.0203(8) Uani 1 1 d .
C2 C 0.1031(5) 0.6741(5) 0.3960(4) 0.0257(9) Uani 1 1 d .
H2 H 0.0660 0.6076 0.3570 0.031 Uiso 1 1 calc R
C3 C 0.0057(5) 0.7151(5) 0.4981(4) 0.0249(9) Uani 1 1 d .
H3 H -0.1006 0.6777 0.5290 0.030 Uiso 1 1 calc R
C4 C 0.0598(5) 0.8104(4) 0.5570(3) 0.0207(8) Uani 1 1 d .
C5 C 0.2140(5) 0.8676(5) 0.5094(3) 0.0225(8) Uani 1 1 d .
H5 H 0.2509 0.9344 0.5483 0.027 Uiso 1 1 calc R
C6 C 0.3156(5) 0.8292(5) 0.4059(3) 0.0217(8) Uani 1 1 d .
H6 H 0.4212 0.8681 0.3741 0.026 Uiso 1 1 calc R
C7 C -0.0488(5) 0.8508(5) 0.6696(3) 0.0253(9) Uani 1 1 d .
H7A H -0.1520 0.8003 0.6891 0.038 Uiso 1 1 calc R
H7B H -0.0661 0.9624 0.6625 0.038 Uiso 1 1 calc R
H7C H 0.0009 0.8159 0.7306 0.038 Uiso 1 1 calc R
C8 C 0.2539(5) 0.8645(6) 0.1032(4) 0.0336(11) Uani 1 1 d U
H8A H 0.1957 0.8743 0.0462 0.050 Uiso 1 1 calc R
H8B H 0.3544 0.9208 0.0695 0.050 Uiso 1 1 calc R
H8C H 0.1878 0.9072 0.1715 0.050 Uiso 1 1 calc R
Cl1 Cl 0.88872(14) 0.80245(13) -0.00452(9) 0.0314(2) Uani 1 1 d .
Cl2 Cl 0.81032(13) 0.84077(12) 0.26125(9) 0.0275(2) Uani 1 1 d .
Cl3 Cl 0.64285(11) 0.51083(11) 0.35991(8) 0.0213(2) Uani 1 1 d .
Cl4 Cl 0.70701(12) 0.48802(12) 0.05157(8) 0.0230(2) Uani 1 1 d .
Cl5 Cl 0.47103(13) 0.19579(13) 0.15063(9) 0.0307(2) Uani 1 1 d .
Cl6 Cl 0.42628(12) 0.21625(12) 0.41576(9) 0.0266(2) Uani 1 1 d .
Mo1 Mo 0.79283(4) 0.63729(4) 0.16807(3) 0.01871(10) Uani 1 1 d .
Mo2 Mo 0.59610(4) 0.33542(4) 0.24113(3) 0.01900(10) Uani 1 1 d .
O1 O 0.9584(3) 0.5369(3) 0.1707(3) 0.0266(6) Uani 1 1 d .
O2 O 0.7618(3) 0.2337(3) 0.2344(3) 0.0288(7) Uani 1 1 d .
O3 O 0.5314(3) 0.7478(3) 0.1862(2) 0.0221(6) Uani 1 1 d .
O4 O 0.3850(3) 0.5077(3) 0.2376(2) 0.0239(6) Uani 1 1 d .
O5 O 0.2863(4) 0.7164(4) 0.1337(3) 0.0331(7) Uani 1 1 d U
S1 S 0.37840(11) 0.67399(12) 0.22389(8) 0.0206(2) Uani 1 1 d .

loop_
_atom_site_aniso_label
_atom_site_aniso_U_11
_atom_site_aniso_U_22
_atom_site_aniso_U_33
_atom_site_aniso_U_23
_atom_site_aniso_U_13
_atom_site_aniso_U_12
C1 0.0191(19) 0.022(2) 0.0188(18) -0.0048(15) -0.0051(15) 0.0066(15)
C2 0.023(2) 0.029(2) 0.025(2) -0.0067(17) -0.0068(17) -0.0023(17)
C3 0.018(2) 0.028(2) 0.026(2) -0.0039(17) -0.0029(16) -0.0007(16)
C4 0.0182(19) 0.0194(19) 0.0222(19) -0.0013(15) -0.0050(15) 0.0055(15)
C5 0.024(2) 0.023(2) 0.0213(19) -0.0035(16) -0.0071(16) -0.0019(16)
C6 0.020(2) 0.024(2) 0.0198(19) -0.0008(16) -0.0057(15) -0.0016(16)
C7 0.024(2) 0.024(2) 0.024(2) -0.0061(16) -0.0028(17) 0.0031(17)
C8 0.0160(19) 0.071(3) 0.0163(19) -0.023(2) 0.0005(15) -0.006(2)
Cl1 0.0345(6) 0.0317(6) 0.0228(5) 0.0022(4) -0.0029(4) -0.0093(5)
Cl2 0.0275(5) 0.0258(5) 0.0299(5) -0.0097(4) -0.0059(4) -0.0063(4)
Cl3 0.0217(5) 0.0243(5) 0.0173(4) -0.0038(4) -0.0041(3) -0.0042(4)
Cl4 0.0228(5) 0.0283(5) 0.0172(4) -0.0078(4) -0.0019(4) -0.0046(4)
Cl5 0.0275(5) 0.0346(6) 0.0294(5) -0.0160(4) 0.0001(4) -0.0101(4)
Cl6 0.0239(5) 0.0273(5) 0.0243(5) -0.0014(4) -0.0013(4) -0.0072(4)
Mo1 0.01630(17) 0.02128(18) 0.01757(17) -0.00446(13) -0.00274(13) -0.00157(13)
Mo2 0.01617(18) 0.01950(18) 0.01978(18) -0.00582(13) -0.00174(13) -0.00080(13)
O1 0.0182(14) 0.0290(16) 0.0309(16) -0.0043(13) -0.0051(12) -0.0011(12)
O2 0.0215(15) 0.0249(15) 0.0354(17) -0.0040(13) -0.0033(13) 0.0031(12)
O3 0.0183(14) 0.0235(14) 0.0237(14) -0.0056(11) -0.0044(11) 0.0010(11)
O4 0.0183(14) 0.0233(15) 0.0311(16) -0.0100(12) -0.0056(12) -0.0005(11)
O5 0.0250(16) 0.053(2) 0.0245(15) -0.0145(14) -0.0069(13) -0.0046(15)
S1 0.0159(5) 0.0259(5) 0.0199(5) -0.0058(4) -0.0048(4) 0.0020(4)

loop_
_atom_type_symbol
_atom_type_description
_atom_type_scat_dispersion_real
_atom_type_scat_dispersion_imag
_atom_type_scat_source
C C 0.0033 0.0016 'International Tables Vol C Tables 4.2.6.8 and 6.1.1.4'
H H 0.0000 0.0000 'International Tables Vol C Tables 4.2.6.8 and 6.1.1.4'
O O 0.0106 0.0060 'International Tables Vol C Tables 4.2.6.8 and 6.1.1.4'
Cl Cl 0.1484 0.1585 'International Tables Vol C Tables 4.2.6.8 and 6.1.1.4'
Mo Mo -1.6832 0.6857 'International Tables Vol C Tables 4.2.6.8 and 6.1.1.4'
S S 0.1246 0.1234 'International Tables Vol C Tables 4.2.6.8 and 6.1.1.4'

loop_
_geom_angle_atom_site_label_1
_geom_angle_atom_site_label_2
_geom_angle_atom_site_label_3
_geom_angle
C6 C1 C2 122.1(4)
C6 C1 S1 121.2(3)
C2 C1 S1 116.7(3)
C3 C2 C1 118.4(4)
C3 C2 H2 120.8
C1 C2 H2 120.8
C2 C3 C4 121.3(4)
C2 C3 H3 119.4
C4 C3 H3 119.4
C5 C4 C3 118.8(4)
C5 C4 C7 121.2(4)
C3 C4 C7 120.0(4)
C4 C5 C6 121.4(4)
C4 C5 H5 119.3
C6 C5 H5 119.3
C1 C6 C5 118.0(4)
C1 C6 H6 121.0
C5 C6 H6 121.0
C4 C7 H7A 109.5
C4 C7 H7B 109.5
H7A C7 H7B 109.5
C4 C7 H7C 109.5
H7A C7 H7C 109.5
H7B C7 H7C 109.5
O5 C8 H8A 109.5
O5 C8 H8B 109.5
H8A C8 H8B 109.5
O5 C8 H8C 109.5
H8A C8 H8C 109.5
H8B C8 H8C 109.5
Mo2 Cl3 Mo1 79.59(3)
Mo1 Cl4 Mo2 80.16(3)
O1 Mo1 Cl1 100.12(10)
O1 Mo1 Cl2 101.97(11)
Cl1 Mo1 Cl2 87.30(4)
O1 Mo1 O3 170.64(12)
Cl1 Mo1 O3 88.68(7)
Cl2 Mo1 O3 81.46(7)
O1 Mo1 Cl4 97.36(11)
Cl1 Mo1 Cl4 83.85(4)
Cl2 Mo1 Cl4 159.89(4)
O3 Mo1 Cl4 80.32(7)
O1 Mo1 Cl3 92.53(10)
Cl1 Mo1 Cl3 166.37(4)
Cl2 Mo1 Cl3 85.11(4)
O3 Mo1 Cl3 79.01(7)
Cl4 Mo1 Cl3 99.65(3)
O1 Mo1 Mo2 90.42(10)
Cl1 Mo1 Mo2 133.94(3)
Cl2 Mo1 Mo2 134.31(3)
O3 Mo1 Mo2 81.11(7)
Cl4 Mo1 Mo2 50.23(2)
Cl3 Mo1 Mo2 50.19(2)
O2 Mo2 O4 172.05(12)
O2 Mo2 Cl5 101.25(11)
O4 Mo2 Cl5 83.25(7)
O2 Mo2 Cl6 100.73(11)
O4 Mo2 Cl6 85.95(8)
Cl5 Mo2 Cl6 87.21(4)
O2 Mo2 Cl4 93.93(11)
O4 Mo2 Cl4 79.77(8)
Cl5 Mo2 Cl4 86.00(4)
Cl6 Mo2 Cl4 164.80(4)
O2 Mo2 Cl3 95.37(11)
O4 Mo2 Cl3 80.98(7)
Cl5 Mo2 Cl3 162.27(4)
Cl6 Mo2 Cl3 83.65(4)
Cl4 Mo2 Cl3 99.07(3)
O2 Mo2 Mo1 89.99(10)
O4 Mo2 Mo1 82.24(7)
Cl5 Mo2 Mo1 135.06(3)
Cl6 Mo2 Mo1 133.56(3)
Cl4 Mo2 Mo1 49.61(2)
Cl3 Mo2 Mo1 50.22(2)
S1 O3 Mo1 129.48(16)
S1 O4 Mo2 130.82(16)
C8 O5 S1 118.3(3)
O3 S1 O4 115.42(17)
O3 S1 O5 111.67(17)
O4 S1 O5 102.24(18)
O3 S1 C1 110.27(18)
O4 S1 C1 109.76(18)
O5 S1 C1 106.93(18)

loop_
_geom_bond_atom_site_label_1
_geom_bond_atom_site_label_2
_geom_bond_distance
C1 C6 1.381(6)
C1 C2 1.400(6)
C1 S1 1.734(4)
C2 C3 1.374(6)
C2 H2 0.9500
C3 C4 1.393(6)
C3 H3 0.9500
C4 C5 1.389(6)
C4 C7 1.504(5)
C5 C6 1.391(5)
C5 H5 0.9500
C6 H6 0.9500
C7 H7A 0.9800
C7 H7B 0.9800
C7 H7C 0.9800
C8 O5 1.334(6)
C8 H8A 0.9800
C8 H8B 0.9800
C8 H8C 0.9800
Cl1 Mo1 2.3182(11)
Cl2 Mo1 2.3282(11)
Cl3 Mo2 2.4387(10)
Cl3 Mo1 2.4397(10)
Cl4 Mo1 2.4138(10)
Cl4 Mo2 2.4357(10)
Cl5 Mo2 2.3219(11)
Cl6 Mo2 2.3284(10)
Mo1 O1 1.655(3)
Mo1 O3 2.389(3)
Mo1 Mo2 3.1224(5)
Mo2 O2 1.642(3)
Mo2 O4 2.320(3)
O3 S1 1.440(3)
O4 S1 1.448(3)
O5 S1 1.553(3)

loop_
_geom_torsion_atom_site_label_1
_geom_torsion_atom_site_label_2
_geom_torsion_atom_site_label_3
_geom_torsion_atom_site_label_4
_geom_torsion
C6 C1 C2 C3 0.2(6)
S1 C1 C2 C3 178.5(3)
C1 C2 C3 C4 -1.1(6)
C2 C3 C4 C5 1.6(6)
C2 C3 C4 C7 -178.9(4)
C3 C4 C5 C6 -1.3(6)
C7 C4 C5 C6 179.2(4)
C2 C1 C6 C5 0.1(6)
S1 C1 C6 C5 -178.1(3)
C4 C5 C6 C1 0.5(6)
Mo2 Cl4 Mo1 O1 84.39(10)
Mo2 Cl4 Mo1 Cl1 -176.15(4)
Mo2 Cl4 Mo1 Cl2 -111.73(10)
Mo2 Cl4 Mo1 O3 -86.44(7)
Mo2 Cl4 Mo1 Cl3 -9.45(4)
Mo2 Cl3 Mo1 O1 -88.44(11)
Mo2 Cl3 Mo1 Cl1 113.36(16)
Mo2 Cl3 Mo1 Cl2 169.75(4)
Mo2 Cl3 Mo1 O3 87.52(7)
Mo2 Cl3 Mo1 Cl4 9.46(4)
Mo1 Cl4 Mo2 O2 -86.64(11)
Mo1 Cl4 Mo2 O4 88.48(7)
Mo1 Cl4 Mo2 Cl5 172.33(4)
Mo1 Cl4 Mo2 Cl6 108.66(14)
Mo1 Cl4 Mo2 Cl3 9.44(3)
Mo1 Cl3 Mo2 O2 85.50(11)
Mo1 Cl3 Mo2 O4 -87.38(7)
Mo1 Cl3 Mo2 Cl5 -114.85(12)
Mo1 Cl3 Mo2 Cl6 -174.26(4)
Mo1 Cl3 Mo2 Cl4 -9.36(3)
O1 Mo1 Mo2 O2 -4.06(14)
Cl1 Mo1 Mo2 O2 100.48(12)
Cl2 Mo1 Mo2 O2 -111.35(12)
O3 Mo1 Mo2 O2 179.93(13)
Cl4 Mo1 Mo2 O2 95.17(11)
Cl3 Mo1 Mo2 O2 -97.00(11)
O1 Mo1 Mo2 O4 177.63(12)
Cl1 Mo1 Mo2 O4 -77.82(8)
Cl2 Mo1 Mo2 O4 70.35(8)
O3 Mo1 Mo2 O4 1.63(9)
Cl4 Mo1 Mo2 O4 -83.14(8)
Cl3 Mo1 Mo2 O4 84.70(8)
O1 Mo1 Mo2 Cl5 -110.09(11)
Cl1 Mo1 Mo2 Cl5 -5.55(6)
Cl2 Mo1 Mo2 Cl5 142.62(6)
O3 Mo1 Mo2 Cl5 73.90(8)
Cl4 Mo1 Mo2 Cl5 -10.86(5)
Cl3 Mo1 Mo2 Cl5 156.97(5)
O1 Mo1 Mo2 Cl6 100.82(11)
Cl1 Mo1 Mo2 Cl6 -154.64(6)
Cl2 Mo1 Mo2 Cl6 -6.47(6)
O3 Mo1 Mo2 Cl6 -75.19(8)
Cl4 Mo1 Mo2 Cl6 -159.95(5)
Cl3 Mo1 Mo2 Cl6 7.88(5)
O1 Mo1 Mo2 Cl4 -99.23(11)
Cl1 Mo1 Mo2 Cl4 5.31(5)
Cl2 Mo1 Mo2 Cl4 153.48(5)
O3 Mo1 Mo2 Cl4 84.76(7)
Cl3 Mo1 Mo2 Cl4 167.83(5)
O1 Mo1 Mo2 Cl3 92.94(11)
Cl1 Mo1 Mo2 Cl3 -162.52(5)
Cl2 Mo1 Mo2 Cl3 -14.35(5)
O3 Mo1 Mo2 Cl3 -83.07(7)
Cl4 Mo1 Mo2 Cl3 -167.83(5)
O1 Mo1 O3 S1 -21.7(9)
Cl1 Mo1 O3 S1 138.5(2)
Cl2 Mo1 O3 S1 -134.0(2)
Cl4 Mo1 O3 S1 54.6(2)
Cl3 Mo1 O3 S1 -47.35(19)
Mo2 Mo1 O3 S1 3.62(19)
O2 Mo2 O4 S1 -20.6(11)
Cl5 Mo2 O4 S1 -145.6(2)
Cl6 Mo2 O4 S1 126.7(2)
Cl4 Mo2 O4 S1 -58.5(2)
Cl3 Mo2 O4 S1 42.5(2)
Mo1 Mo2 O4 S1 -8.3(2)
Mo1 O3 S1 O4 -9.6(3)
Mo1 O3 S1 O5 -125.8(2)
Mo1 O3 S1 C1 115.5(2)
Mo2 O4 S1 O3 12.5(3)
Mo2 O4 S1 O5 133.9(2)
Mo2 O4 S1 C1 -112.8(2)
C8 O5 S1 O3 -58.2(3)
C8 O5 S1 O4 177.9(3)
C8 O5 S1 C1 62.6(3)
C6 C1 S1 O3 -3.9(4)
C2 C1 S1 O3 177.9(3)
C6 C1 S1 O4 124.4(3)
C2 C1 S1 O4 -53.9(4)
C6 C1 S1 O5 -125.5(3)
C2 C1 S1 O5 56.3(4)
